data_7032360
loop_
_publ_author_name
'Li, Yuanzhuo'
'Zhao, Ke-Qing'
'Feng, Chun'
'Elsegood, Mark R. J.'
'Prior, Timothy J.'
'Sun, Xinsen'
'Redshaw, Carl'

_publ_section_title
;
 Ethyleneglycol tungsten complexes of calix[6 and 8]arenes: synthesis,
 characterization and ROP of \e-caprolactone.
;
_journal_issue 36
_journal_name_full 'Dalton transactions (Cambridge, England : 2003)'
_journal_page_first 13612
_journal_page_last 13619
_journal_paper_doi 10.1039/c4dt01936a
_journal_volume 43
_journal_year 2014
_chemical_formula_moiety 'C74 H96 O14 W2, 2(C2 H3 N)'
_chemical_formula_sum 'C78 H102 N2 O14 W2'
_chemical_formula_weight 1659.31
_chemical_name_systematic
;
 ?
;
_chemical_properties_physical 'Air-sensitive, Moisture-sensitive'
_space_group_crystal_system monoclinic
_space_group_IT_number 15
_space_group_name_Hall '-C 2yc'
_space_group_name_H-M_alt 'C 1 2/c 1'
_symmetry_space_group_name_Hall '-C 2yc'
_symmetry_space_group_name_H-M 'C 1 2/c 1'
_atom_sites_solution_hydrogens mixed
_atom_sites_solution_primary direct
_atom_sites_solution_secondary difmap
_audit_creation_method SHELXL-2014
_cell_angle_alpha 90
_cell_angle_beta 101.4406(17)
_cell_angle_gamma 90
_cell_formula_units_Z 8
_cell_length_a 42.531(6)
_cell_length_b 14.431(2)
_cell_length_c 25.556(4)
_cell_measurement_reflns_used 39843
_cell_measurement_temperature 150(2)
_cell_measurement_theta_max 30.96
_cell_measurement_theta_min 2.15
_cell_volume 15374(4)
_computing_cell_refinement 'Bruker SAINT'
_computing_data_collection 'Bruker APEX2'
_computing_data_reduction 'Bruker SAINT'
_computing_molecular_graphics 'Bruker SHELXTL'
_computing_publication_material 'Bruker SHELXTL'
_computing_structure_refinement 'SHELXL-2014 (Sheldrick, 2014)'
_computing_structure_solution 'SHELXS-97 (Sheldrick, 2008)'
_diffrn_ambient_temperature 150(2)
_diffrn_measured_fraction_theta_full 0.992
_diffrn_measured_fraction_theta_max 0.932
_diffrn_measurement_device_type 'Bruker SMART APEX 2 CCD diffractometer'
_diffrn_measurement_method '\w rotation with narrow frames'
_diffrn_radiation_monochromator 'silicon 111'
_diffrn_radiation_type synchrotron
_diffrn_radiation_wavelength 0.6710
_diffrn_reflns_av_R_equivalents 0.1768
_diffrn_reflns_av_unetI/netI 0.1158
_diffrn_reflns_Laue_measured_fraction_full 0.992
_diffrn_reflns_Laue_measured_fraction_max 0.932
_diffrn_reflns_limit_h_max 64
_diffrn_reflns_limit_h_min -64
_diffrn_reflns_limit_k_max 21
_diffrn_reflns_limit_k_min -21
_diffrn_reflns_limit_l_max 37
_diffrn_reflns_limit_l_min -37
_diffrn_reflns_number 95194
_diffrn_reflns_point_group_measured_fraction_full 0.992
_diffrn_reflns_point_group_measured_fraction_max 0.932
_diffrn_reflns_theta_full 23.741
_diffrn_reflns_theta_max 30.971
_diffrn_reflns_theta_min 1.535
_diffrn_source 'Daresbury Laboratory Station 9.8'
_exptl_absorpt_coefficient_mu 2.671
_exptl_absorpt_correction_T_max 0.924
_exptl_absorpt_correction_T_min 0.617
_exptl_absorpt_correction_type multi-scan
_exptl_absorpt_process_details 'SADABS v2012/1, Sheldrick, G.M., (2012)'
_exptl_crystal_colour orange
_exptl_crystal_density_diffrn 1.434
_exptl_crystal_description plate
_exptl_crystal_F_000 6752
_exptl_crystal_recrystallization_method 'Re-crystallisation from solvent: Acetonitrile'
_exptl_crystal_size_max 0.200
_exptl_crystal_size_mid 0.090
_exptl_crystal_size_min 0.030
_refine_diff_density_max 2.734
_refine_diff_density_min -2.488
_refine_diff_density_rms 0.188
_refine_ls_extinction_coef 0.00037(4)
_refine_ls_extinction_expression Fc^*^=kFc[1+0.001xFc^2^\l^3^/sin(2\q)]^-1/4^
_refine_ls_extinction_method SHELXL
_refine_ls_goodness_of_fit_ref 1.222
_refine_ls_hydrogen_treatment mixed
_refine_ls_matrix_type full
_refine_ls_number_parameters 899
_refine_ls_number_reflns 27094
_refine_ls_number_restraints 129
_refine_ls_restrained_S_all 1.223
_refine_ls_R_factor_all 0.1020
_refine_ls_R_factor_gt 0.0889
_refine_ls_shift/su_max 0.001
_refine_ls_shift/su_mean 0.000
_refine_ls_structure_factor_coef Fsqd
_refine_ls_weighting_details
;
w=1/[\s^2^(Fo^2^)+336.0451P] where P=(Fo^2^+2Fc^2^)/3
;
_refine_ls_weighting_scheme calc
_refine_ls_wR_factor_gt 0.1962
_refine_ls_wR_factor_ref 0.2037
_reflns_Friedel_coverage 0.000
_reflns_number_gt 22156
_reflns_number_total 27094
_reflns_threshold_expression 'I > 2\s(I)'
_cod_duplicate_entry 7031773
_cod_data_source_file c4dt01936a2.cif
_cod_data_source_block 2
_cod_database_code 7032360
_shelx_space_group_comment
;
The symmetry employed for this shelxl refinement is uniquely defined
by the following loop, which should always be used as a source of
symmetry information in preference to the above space-group names.
They are only intended as comments.
;
_shelx_estimated_absorpt_t_min 0.617
_shelx_estimated_absorpt_t_max 0.924
_shelxl_version_number 2014-3

loop_
_space_group_symop_operation_xyz
'x, y, z'
'-x, y, -z+1/2'
'x+1/2, y+1/2, z'
'-x+1/2, y+1/2, -z+1/2'
'-x, -y, -z'
'x, -y, z-1/2'
'-x+1/2, -y+1/2, -z'
'x+1/2, -y+1/2, z-1/2'

loop_
_atom_site_label
_atom_site_type_symbol
_atom_site_fract_x
_atom_site_fract_y
_atom_site_fract_z
_atom_site_U_iso_or_equiv
_atom_site_adp_type
_atom_site_occupancy
_atom_site_site_symmetry_order
_atom_site_calc_flag
_atom_site_refinement_flags_posn
_atom_site_refinement_flags_adp
_atom_site_refinement_flags_occupancy
_atom_site_disorder_assembly
_atom_site_disorder_group
W1 W 0.20824(2) 0.29662(2) 0.23583(2) 0.02635(9) Uani 1 1 d . . . . .
W2 W 0.20353(2) 0.02856(2) -0.06717(2) 0.02294(8) Uani 1 1 d . . . . .
O1 O 0.17397(14) 0.3341(6) 0.1839(2) 0.0366(15) Uani 1 1 d . . . . .
O2 O 0.17902(13) 0.2204(5) 0.2646(2) 0.0349(14) Uani 1 1 d . . . . .
O3 O 0.17976(17) 0.0616(5) 0.1429(2) 0.0400(15) Uani 1 1 d D . . . .
H3 H 0.187(2) 0.106(6) 0.163(4) 0.060 Uiso 1 1 d D U . . .
O4 O 0.16708(12) 0.0001(5) -0.04077(18) 0.0283(12) Uani 1 1 d . . . . .
O5 O 0.17615(12) 0.1052(4) -0.11849(19) 0.0265(11) Uani 1 1 d . . . . .
O6 O 0.17608(14) 0.2620(4) 0.0033(2) 0.0306(12) Uani 1 1 d D . . . .
H6 H 0.184(2) 0.228(7) -0.017(3) 0.046 Uiso 1 1 d D U . . .
C1 C 0.14571(16) 0.3723(7) 0.1577(3) 0.0289(16) Uani 1 1 d . . . . .
C2 C 0.14387(16) 0.4004(6) 0.1045(3) 0.0239(14) Uani 1 1 d . . . . .
C3 C 0.11478(17) 0.4312(7) 0.0769(3) 0.0304(16) Uani 1 1 d . . . . .
H3A H 0.1128 0.4490 0.0406 0.036 Uiso 1 1 calc R U . . .
C4 C 0.08798(19) 0.4370(8) 0.1004(3) 0.0364(19) Uani 1 1 d . . . . .
C5 C 0.09116(19) 0.4109(8) 0.1534(4) 0.040(2) Uani 1 1 d . . . . .
H5 H 0.0732 0.4159 0.1700 0.048 Uiso 1 1 calc R U . . .
C6 C 0.11977(19) 0.3780(8) 0.1826(3) 0.0363(19) Uani 1 1 d . . . . .
C7 C 0.0549(2) 0.4691(9) 0.0692(4) 0.056(3) Uani 1 1 d D U . . .
C8 C 0.0574(3) 0.5043(13) 0.0136(4) 0.078(4) Uani 1 1 d D U . . .
H8A H 0.0724 0.5563 0.0171 0.117 Uiso 1 1 calc R U . . .
H8B H 0.0362 0.5248 -0.0053 0.117 Uiso 1 1 calc R U . . .
H8C H 0.0650 0.4542 -0.0065 0.117 Uiso 1 1 calc R U . . .
C9 C 0.0415(3) 0.5448(11) 0.0988(5) 0.068(3) Uani 1 1 d D U . . .
H9A H 0.0560 0.5982 0.1030 0.102 Uiso 1 1 calc R U . . .
H9B H 0.0393 0.5221 0.1340 0.102 Uiso 1 1 calc R U . . .
H9C H 0.0204 0.5634 0.0785 0.102 Uiso 1 1 calc R U . . .
C10 C 0.0326(3) 0.3850(10) 0.0624(6) 0.082(4) Uani 1 1 d D U . . .
H10A H 0.0124 0.4007 0.0381 0.123 Uiso 1 1 calc R U . . .
H10B H 0.0281 0.3671 0.0972 0.123 Uiso 1 1 calc R U . . .
H10C H 0.0429 0.3332 0.0476 0.123 Uiso 1 1 calc R U . . .
C11 C 0.1235(2) 0.3423(9) 0.2396(3) 0.043(3) Uani 1 1 d . . . . .
H11A H 0.1061 0.3676 0.2561 0.052 Uiso 1 1 calc R U . . .
H11B H 0.1443 0.3630 0.2610 0.052 Uiso 1 1 calc R U . . .
C12 C 0.14909(19) 0.1784(8) 0.2482(3) 0.036(2) Uani 1 1 d . . . . .
C13 C 0.12193(19) 0.2360(8) 0.2388(3) 0.038(2) Uani 1 1 d . . . . .
C14 C 0.0919(2) 0.1934(9) 0.2243(3) 0.046(3) Uani 1 1 d . . . . .
H14 H 0.0732 0.2309 0.2185 0.055 Uiso 1 1 calc R U . . .
C15 C 0.0886(2) 0.0983(11) 0.2180(4) 0.056(4) Uani 1 1 d . . . . .
C16 C 0.1162(2) 0.0450(9) 0.2283(3) 0.044(3) Uani 1 1 d . . . . .
H16 H 0.1145 -0.0205 0.2249 0.053 Uiso 1 1 calc R U . . .
C17 C 0.1469(2) 0.0850(8) 0.2437(3) 0.037(2) Uani 1 1 d . . . . .
C18 C 0.0553(2) 0.0556(9) 0.1985(4) 0.057(3) Uani 1 1 d D U . . .
C19 C 0.0469(4) -0.0128(15) 0.2375(7) 0.060(5) Uani 0.576(17) 1 d D U P A 1
H19A H 0.0483 0.0173 0.2723 0.090 Uiso 0.576(17) 1 calc R U P A 1
H19B H 0.0250 -0.0352 0.2247 0.090 Uiso 0.576(17) 1 calc R U P A 1
H19C H 0.0619 -0.0651 0.2411 0.090 Uiso 0.576(17) 1 calc R U P A 1
C20 C 0.0537(4) 0.0146(17) 0.1438(6) 0.062(5) Uani 0.576(17) 1 d D U P A 1
H20A H 0.0594 0.0620 0.1199 0.093 Uiso 0.576(17) 1 calc R U P A 1
H20B H 0.0688 -0.0374 0.1461 0.093 Uiso 0.576(17) 1 calc R U P A 1
H20C H 0.0319 -0.0075 0.1297 0.093 Uiso 0.576(17) 1 calc R U P A 1
C21 C 0.0269(4) 0.1278(14) 0.1883(9) 0.063(5) Uani 0.576(17) 1 d D U P A 1
H21A H 0.0310 0.1748 0.1628 0.095 Uiso 0.576(17) 1 calc R U P A 1
H21B H 0.0067 0.0957 0.1736 0.095 Uiso 0.576(17) 1 calc R U P A 1
H21C H 0.0252 0.1578 0.2220 0.095 Uiso 0.576(17) 1 calc R U P A 1
C19X C 0.0589(8) -0.0528(13) 0.2005(12) 0.064(8) Uiso 0.424(17) 1 d D . P A 2
H19D H 0.0698 -0.0718 0.2363 0.095 Uiso 0.424(17) 1 calc R U P A 2
H19E H 0.0375 -0.0814 0.1922 0.095 Uiso 0.424(17) 1 calc R U P A 2
H19F H 0.0714 -0.0729 0.1742 0.095 Uiso 0.424(17) 1 calc R U P A 2
C20X C 0.0392(8) 0.088(2) 0.1462(9) 0.084(12) Uiso 0.424(17) 1 d D . P A 2
H20D H 0.0182 0.0579 0.1364 0.126 Uiso 0.424(17) 1 calc R U P A 2
H20E H 0.0363 0.1553 0.1473 0.126 Uiso 0.424(17) 1 calc R U P A 2
H20F H 0.0522 0.0727 0.1198 0.126 Uiso 0.424(17) 1 calc R U P A 2
C21X C 0.0370(7) 0.073(2) 0.2441(9) 0.060(8) Uiso 0.424(17) 1 d D . P A 2
H21D H 0.0496 0.0491 0.2777 0.090 Uiso 0.424(17) 1 calc R U P A 2
H21E H 0.0336 0.1397 0.2476 0.090 Uiso 0.424(17) 1 calc R U P A 2
H21F H 0.0162 0.0413 0.2361 0.090 Uiso 0.424(17) 1 calc R U P A 2
C22 C 0.1758(2) 0.0205(7) 0.2521(3) 0.036(2) Uani 1 1 d . . . . .
H22A H 0.1954 0.0573 0.2523 0.043 Uiso 1 1 calc R U . . .
H22B H 0.1780 -0.0104 0.2872 0.043 Uiso 1 1 calc R U . . .
C23 C 0.17326(18) -0.0260(7) 0.1560(3) 0.0295(16) Uani 1 1 d . . . . .
C24 C 0.17257(19) -0.0521(7) 0.2088(3) 0.0296(16) Uani 1 1 d . . . . .
C25 C 0.16630(19) -0.1438(7) 0.2192(3) 0.0341(19) Uani 1 1 d . . . . .
H25 H 0.1662 -0.1615 0.2550 0.041 Uiso 1 1 calc R U . . .
C26 C 0.16013(19) -0.2108(7) 0.1795(3) 0.0314(18) Uani 1 1 d . . . . .
C27 C 0.15994(17) -0.1814(7) 0.1274(3) 0.0298(16) Uani 1 1 d . . . . .
H27 H 0.1553 -0.2253 0.0992 0.036 Uiso 1 1 calc R U . . .
C28 C 0.16627(16) -0.0901(6) 0.1151(3) 0.0246(14) Uani 1 1 d . . . . .
C29 C 0.1536(2) -0.3128(8) 0.1902(3) 0.040(2) Uani 1 1 d . . . . .
C30 C 0.1543(4) -0.3323(10) 0.2471(4) 0.064(4) Uani 1 1 d . . . . .
H30A H 0.1533 -0.3994 0.2524 0.096 Uiso 1 1 calc R U . . .
H30B H 0.1359 -0.3025 0.2579 0.096 Uiso 1 1 calc R U . . .
H30C H 0.1743 -0.3081 0.2687 0.096 Uiso 1 1 calc R U . . .
C31 C 0.1797(3) -0.3746(11) 0.1725(5) 0.065(4) Uani 1 1 d . . . . .
H31A H 0.2010 -0.3539 0.1906 0.097 Uiso 1 1 calc R U . . .
H31B H 0.1779 -0.3696 0.1338 0.097 Uiso 1 1 calc R U . . .
H31C H 0.1765 -0.4393 0.1820 0.097 Uiso 1 1 calc R U . . .
C32 C 0.1218(4) -0.3436(11) 0.1553(6) 0.081(5) Uani 1 1 d . . . . .
H32A H 0.1196 -0.4109 0.1578 0.121 Uiso 1 1 calc R U . . .
H32B H 0.1214 -0.3262 0.1181 0.121 Uiso 1 1 calc R U . . .
H32C H 0.1039 -0.3132 0.1677 0.121 Uiso 1 1 calc R U . . .
C33 C 0.16790(17) -0.0627(7) 0.0587(3) 0.0305(17) Uani 1 1 d . . . . .
H33A H 0.1848 -0.1006 0.0474 0.037 Uiso 1 1 calc R U . . .
H33B H 0.1750 0.0027 0.0594 0.037 Uiso 1 1 calc R U . . .
C34 C 0.13967(16) -0.0425(6) -0.0348(3) 0.0219(13) Uani 1 1 d . . . . .
C35 C 0.13749(15) -0.0717(5) 0.0161(2) 0.0211(12) Uani 1 1 d . . . . .
C36 C 0.10827(16) -0.1087(6) 0.0231(3) 0.0260(15) Uani 1 1 d . . . . .
H36 H 0.1061 -0.1302 0.0574 0.031 Uiso 1 1 calc R U . . .
C37 C 0.08218(17) -0.1144(6) -0.0194(3) 0.0283(15) Uani 1 1 d . . . . .
C38 C 0.08625(18) -0.0880(7) -0.0696(3) 0.0324(17) Uani 1 1 d . . . . .
H38 H 0.0689 -0.0963 -0.0990 0.039 Uiso 1 1 calc R U . . .
C39 C 0.11466(17) -0.0498(6) -0.0790(3) 0.0245(14) Uani 1 1 d . . . . .
C40 C 0.04979(19) -0.1547(7) -0.0111(4) 0.049(2) Uani 1 1 d D U . . .
C41 C 0.0389(4) -0.2303(13) -0.0541(6) 0.066(4) Uani 0.718(15) 1 d D U P B 1
H41A H 0.0381 -0.2039 -0.0896 0.099 Uiso 0.718(15) 1 calc R U P B 1
H41B H 0.0542 -0.2819 -0.0484 0.099 Uiso 0.718(15) 1 calc R U P B 1
H41C H 0.0175 -0.2528 -0.0514 0.099 Uiso 0.718(15) 1 calc R U P B 1
C42 C 0.0507(3) -0.1964(13) 0.0411(6) 0.059(4) Uani 0.718(15) 1 d D U P B 1
H42A H 0.0670 -0.2452 0.0473 0.089 Uiso 0.718(15) 1 calc R U P B 1
H42B H 0.0559 -0.1489 0.0688 0.089 Uiso 0.718(15) 1 calc R U P B 1
H42C H 0.0296 -0.2232 0.0423 0.089 Uiso 0.718(15) 1 calc R U P B 1
C43 C 0.0251(3) -0.0788(12) -0.0234(9) 0.070(5) Uani 0.718(15) 1 d D U P B 1
H43A H 0.0254 -0.0530 -0.0588 0.105 Uiso 0.718(15) 1 calc R U P B 1
H43B H 0.0038 -0.1042 -0.0230 0.105 Uiso 0.718(15) 1 calc R U P B 1
H43C H 0.0301 -0.0299 0.0035 0.105 Uiso 0.718(15) 1 calc R U P B 1
C41X C 0.0533(8) -0.2603(12) 0.0000(13) 0.065(8) Uani 0.282(15) 1 d D U P B 2
H41D H 0.0565 -0.2923 -0.0324 0.098 Uiso 0.282(15) 1 calc R U P B 2
H41E H 0.0718 -0.2715 0.0289 0.098 Uiso 0.282(15) 1 calc R U P B 2
H41F H 0.0338 -0.2838 0.0103 0.098 Uiso 0.282(15) 1 calc R U P B 2
C42X C 0.0450(7) -0.110(2) 0.0378(8) 0.062(8) Uani 0.282(15) 1 d D U P B 2
H42D H 0.0643 -0.1179 0.0658 0.092 Uiso 0.282(15) 1 calc R U P B 2
H42E H 0.0411 -0.0435 0.0312 0.092 Uiso 0.282(15) 1 calc R U P B 2
H42F H 0.0266 -0.1377 0.0495 0.092 Uiso 0.282(15) 1 calc R U P B 2
C43X C 0.0210(4) -0.145(2) -0.0558(8) 0.052(7) Uani 0.282(15) 1 d D U P B 2
H43D H 0.0253 -0.1759 -0.0878 0.079 Uiso 0.282(15) 1 calc R U P B 2
H43E H 0.0023 -0.1731 -0.0453 0.079 Uiso 0.282(15) 1 calc R U P B 2
H43F H 0.0168 -0.0789 -0.0635 0.079 Uiso 0.282(15) 1 calc R U P B 2
C44 C 0.11921(19) -0.0146(6) -0.1322(3) 0.0276(15) Uani 1 1 d . . . . .
H44A H 0.1019 -0.0390 -0.1606 0.033 Uiso 1 1 calc R U . . .
H44B H 0.1399 -0.0372 -0.1392 0.033 Uiso 1 1 calc R U . . .
C45 C 0.14643(18) 0.1457(6) -0.1243(3) 0.0240(13) Uani 1 1 d . . . . .
C46 C 0.11875(18) 0.0912(6) -0.1337(3) 0.0278(16) Uani 1 1 d . . . . .
C47 C 0.08868(18) 0.1371(7) -0.1427(3) 0.0321(17) Uani 1 1 d . . . . .
H47 H 0.0697 0.1006 -0.1491 0.038 Uiso 1 1 calc R U . . .
C48 C 0.0857(2) 0.2327(8) -0.1427(3) 0.037(2) Uani 1 1 d . . . . .
C49 C 0.11384(19) 0.2820(7) -0.1315(3) 0.0328(17) Uani 1 1 d . . . . .
H49 H 0.1124 0.3476 -0.1304 0.039 Uiso 1 1 calc R U . . .
C50 C 0.14428(18) 0.2430(7) -0.1217(3) 0.0286(16) Uani 1 1 d . . . . .
C51 C 0.0528(2) 0.2791(10) -0.1549(5) 0.055(3) Uani 1 1 d . . . . .
C52 C 0.0251(2) 0.2097(11) -0.1628(7) 0.081(5) Uani 1 1 d . . . . .
H52A H 0.0276 0.1683 -0.1318 0.121 Uiso 1 1 calc R U . . .
H52B H 0.0252 0.1731 -0.1951 0.121 Uiso 1 1 calc R U . . .
H52C H 0.0047 0.2432 -0.1666 0.121 Uiso 1 1 calc R U . . .
C53 C 0.0503(4) 0.3288(14) -0.2087(6) 0.092(6) Uani 1 1 d . . . . .
H53A H 0.0487 0.2828 -0.2373 0.138 Uiso 1 1 calc R U . . .
H53B H 0.0694 0.3672 -0.2078 0.138 Uiso 1 1 calc R U . . .
H53C H 0.0311 0.3682 -0.2153 0.138 Uiso 1 1 calc R U . . .
C54 C 0.0501(3) 0.3473(12) -0.1104(7) 0.079(5) Uani 1 1 d . . . . .
H54A H 0.0291 0.3778 -0.1185 0.119 Uiso 1 1 calc R U . . .
H54B H 0.0671 0.3941 -0.1078 0.119 Uiso 1 1 calc R U . . .
H54C H 0.0524 0.3140 -0.0765 0.119 Uiso 1 1 calc R U . . .
C55 C 0.17364(18) 0.3035(6) -0.1087(3) 0.0263(15) Uani 1 1 d . . . . .
H55A H 0.1770 0.3343 -0.1418 0.032 Uiso 1 1 calc R U . . .
H55B H 0.1926 0.2640 -0.0955 0.032 Uiso 1 1 calc R U . . .
C56 C 0.17279(16) 0.3528(6) -0.0137(3) 0.0249(14) Uani 1 1 d . . . . .
C57 C 0.17131(15) 0.3768(6) -0.0672(3) 0.0234(13) Uani 1 1 d . . . . .
C58 C 0.16737(18) 0.4692(7) -0.0815(3) 0.0306(16) Uani 1 1 d . . . . .
H58 H 0.1659 0.4859 -0.1178 0.037 Uiso 1 1 calc R U . . .
C59 C 0.1654(2) 0.5390(7) -0.0441(3) 0.0342(18) Uani 1 1 d . . . . .
C60 C 0.1673(2) 0.5118(6) 0.0085(3) 0.0301(16) Uani 1 1 d . . . . .
H60 H 0.1663 0.5578 0.0347 0.036 Uiso 1 1 calc R U . . .
C61 C 0.17077(17) 0.4200(7) 0.0241(3) 0.0275(16) Uani 1 1 d . . . . .
C62 C 0.1617(3) 0.6408(7) -0.0575(4) 0.045(2) Uani 1 1 d . . . . .
C63 C 0.1619(4) 0.6641(9) -0.1152(5) 0.070(4) Uani 1 1 d . . . . .
H63A H 0.1421 0.6413 -0.1379 0.106 Uiso 1 1 calc R U . . .
H63B H 0.1804 0.6346 -0.1258 0.106 Uiso 1 1 calc R U . . .
H63C H 0.1633 0.7314 -0.1192 0.106 Uiso 1 1 calc R U . . .
C64 C 0.1908(4) 0.6984(8) -0.0244(6) 0.069(4) Uani 1 1 d . . . . .
H64A H 0.1889 0.7634 -0.0357 0.104 Uiso 1 1 calc R U . . .
H64B H 0.2110 0.6730 -0.0307 0.104 Uiso 1 1 calc R U . . .
H64C H 0.1903 0.6944 0.0138 0.104 Uiso 1 1 calc R U . . .
C65 C 0.1327(4) 0.6821(10) -0.0402(5) 0.067(4) Uani 1 1 d . . . . .
H65A H 0.1132 0.6526 -0.0600 0.101 Uiso 1 1 calc R U . . .
H65B H 0.1319 0.7488 -0.0474 0.101 Uiso 1 1 calc R U . . .
H65C H 0.1343 0.6716 -0.0019 0.101 Uiso 1 1 calc R U . . .
C66 C 0.17423(18) 0.3927(7) 0.0823(3) 0.0304(17) Uani 1 1 d . . . . .
H66A H 0.1819 0.3279 0.0865 0.037 Uiso 1 1 calc R U . . .
H66B H 0.1909 0.4323 0.1040 0.037 Uiso 1 1 calc R U . . .
O7 O 0.20771(16) 0.4150(5) 0.2701(3) 0.0377(14) Uani 1 1 d . . . . .
C67 C 0.2353(3) 0.4384(10) 0.3084(5) 0.059(3) Uani 1 1 d . . . . .
H67A H 0.2298 0.4834 0.3344 0.071 Uiso 1 1 calc R U . . .
H67B H 0.2517 0.4666 0.2908 0.071 Uiso 1 1 calc R U . . .
C68 C 0.2480(3) 0.3499(9) 0.3364(4) 0.051(3) Uani 1 1 d . . . . .
H68A H 0.2715 0.3537 0.3488 0.061 Uiso 1 1 calc R U . . .
H68B H 0.2380 0.3390 0.3677 0.061 Uiso 1 1 calc R U . . .
O8 O 0.24002(14) 0.2774(5) 0.2987(2) 0.0355(13) Uani 1 1 d . . . . .
O9 O 0.23782(13) 0.3426(5) 0.1959(2) 0.0313(13) Uani 1 1 d . . . . .
C69 C 0.2525(3) 0.2852(9) 0.1644(5) 0.056(3) Uani 1 1 d . . . . .
H69A H 0.2755 0.3014 0.1688 0.067 Uiso 1 1 calc R U . . .
H69B H 0.2423 0.2931 0.1263 0.067 Uiso 1 1 calc R U . . .
C70 C 0.2491(3) 0.1860(9) 0.1813(5) 0.052(3) Uani 1 1 d . . . . .
H70A H 0.2457 0.1441 0.1501 0.062 Uiso 1 1 calc R U . . .
H70B H 0.2684 0.1658 0.2070 0.062 Uiso 1 1 calc R U . . .
O10 O 0.22173(14) 0.1856(5) 0.2057(2) 0.0332(12) Uani 1 1 d D . . . .
O11 O 0.20104(15) -0.0916(5) -0.0975(2) 0.0362(13) Uani 1 1 d . . . . .
C71 C 0.2281(3) -0.1229(9) -0.1178(5) 0.054(3) Uani 1 1 d . . . . .
H71A H 0.2209 -0.1654 -0.1482 0.065 Uiso 1 1 calc R U . . .
H71B H 0.2429 -0.1573 -0.0897 0.065 Uiso 1 1 calc R U . . .
C72 C 0.2447(2) -0.0437(10) -0.1353(4) 0.053(3) Uani 1 1 d . . . . .
H72A H 0.2682 -0.0543 -0.1274 0.063 Uiso 1 1 calc R U . . .
H72B H 0.2376 -0.0341 -0.1742 0.063 Uiso 1 1 calc R U . . .
O12 O 0.23678(14) 0.0363(5) -0.1062(2) 0.0339(13) Uani 1 1 d . . . . .
O13 O 0.23049(13) -0.0179(4) -0.0035(2) 0.0302(12) Uani 1 1 d . . . . .
C73 C 0.2437(2) 0.0445(8) 0.0379(4) 0.041(2) Uani 1 1 d . . . . .
H73A H 0.2654 0.0237 0.0558 0.049 Uiso 1 1 calc R U . . .
H73B H 0.2299 0.0478 0.0649 0.049 Uiso 1 1 calc R U . . .
C74 C 0.2456(2) 0.1361(7) 0.0129(4) 0.040(2) Uani 1 1 d . . . . .
H74A H 0.2452 0.1861 0.0392 0.048 Uiso 1 1 calc R U . . .
H74B H 0.2656 0.1414 -0.0010 0.048 Uiso 1 1 calc R U . . .
O14 O 0.21835(12) 0.1428(4) -0.0296(2) 0.0282(11) Uani 1 1 d D . . . .
N1 N 0.0580(5) 0.162(2) -0.0005(12) 0.178(10) Uani 1 1 d . U . . .
C75 C 0.0823(5) 0.1667(15) 0.0228(12) 0.118(7) Uani 1 1 d . U . . .
C76 C 0.1137(4) 0.1645(14) 0.0601(11) 0.124(7) Uani 1 1 d . U . . .
H76A H 0.1134 0.1167 0.0872 0.186 Uiso 1 1 calc R U . . .
H76B H 0.1179 0.2250 0.0775 0.186 Uiso 1 1 calc R U . . .
H76C H 0.1306 0.1504 0.0402 0.186 Uiso 1 1 calc R U . . .

loop_
_atom_site_aniso_label
_atom_site_aniso_U_11
_atom_site_aniso_U_22
_atom_site_aniso_U_33
_atom_site_aniso_U_23
_atom_site_aniso_U_13
_atom_site_aniso_U_12
W1 0.02222(13) 0.03585(18) 0.01976(13) 0.00413(11) 0.00122(9) -0.00633(11)
W2 0.02244(13) 0.02702(16) 0.02072(12) -0.00004(10) 0.00763(9) 0.00117(11)
O1 0.030(3) 0.059(5) 0.019(2) 0.002(3) 0.0020(19) -0.005(3)
O2 0.031(3) 0.055(4) 0.019(2) -0.003(2) 0.0053(19) -0.022(3)
O3 0.050(4) 0.042(4) 0.026(3) 0.001(3) 0.004(2) -0.022(3)
O4 0.023(2) 0.047(4) 0.0153(19) 0.002(2) 0.0056(16) -0.008(2)
O5 0.023(2) 0.039(3) 0.018(2) 0.006(2) 0.0058(17) 0.005(2)
O6 0.038(3) 0.027(3) 0.030(3) 0.008(2) 0.013(2) 0.010(2)
C1 0.019(3) 0.043(5) 0.023(3) 0.001(3) 0.002(2) -0.001(3)
C2 0.020(3) 0.032(4) 0.018(3) 0.001(3) 0.001(2) 0.008(3)
C3 0.020(3) 0.039(5) 0.029(3) 0.002(3) -0.004(2) 0.004(3)
C4 0.024(3) 0.045(5) 0.037(4) -0.011(4) 0.000(3) -0.004(3)
C5 0.022(3) 0.057(7) 0.043(4) -0.005(4) 0.011(3) -0.002(4)
C6 0.025(3) 0.053(6) 0.033(4) 0.002(4) 0.010(3) -0.002(4)
C7 0.023(3) 0.083(7) 0.054(5) -0.006(5) -0.007(3) 0.007(4)
C8 0.038(5) 0.131(12) 0.057(5) 0.011(6) -0.008(4) 0.029(6)
C9 0.041(5) 0.090(9) 0.072(7) 0.003(6) 0.010(5) 0.014(6)
C10 0.030(4) 0.095(8) 0.108(10) -0.002(7) -0.019(5) 0.005(5)
C11 0.032(4) 0.075(8) 0.026(3) -0.013(4) 0.011(3) -0.011(4)
C12 0.031(3) 0.059(6) 0.021(3) -0.001(4) 0.011(3) -0.023(4)
C13 0.028(3) 0.067(7) 0.022(3) 0.002(4) 0.011(3) -0.016(4)
C14 0.030(4) 0.080(9) 0.029(4) -0.005(5) 0.014(3) -0.011(5)
C15 0.039(5) 0.102(11) 0.031(4) -0.011(5) 0.014(3) -0.041(6)
C16 0.045(5) 0.066(7) 0.024(3) -0.014(4) 0.014(3) -0.030(5)
C17 0.036(4) 0.061(7) 0.017(3) -0.001(3) 0.009(3) -0.019(4)
C18 0.037(4) 0.082(8) 0.055(5) -0.008(5) 0.011(4) -0.027(5)
C19 0.035(7) 0.092(12) 0.052(8) -0.001(8) 0.005(6) -0.027(8)
C20 0.038(8) 0.098(14) 0.046(7) -0.011(7) -0.004(5) -0.017(9)
C21 0.032(6) 0.083(10) 0.074(11) -0.011(8) 0.008(6) -0.026(6)
C22 0.039(4) 0.048(6) 0.020(3) -0.001(3) 0.002(3) -0.021(4)
C23 0.027(3) 0.038(5) 0.022(3) 0.004(3) 0.001(2) -0.013(3)
C24 0.032(3) 0.039(5) 0.016(3) -0.001(3) 0.002(2) -0.012(3)
C25 0.036(4) 0.050(6) 0.015(3) 0.000(3) 0.002(2) -0.017(4)
C26 0.031(3) 0.044(5) 0.018(3) -0.001(3) 0.003(2) -0.010(3)
C27 0.027(3) 0.047(5) 0.015(3) -0.001(3) 0.003(2) -0.009(3)
C28 0.022(3) 0.036(4) 0.015(2) 0.000(3) 0.001(2) -0.009(3)
C29 0.042(4) 0.046(6) 0.029(4) 0.000(4) -0.001(3) -0.008(4)
C30 0.097(10) 0.048(7) 0.043(5) -0.002(5) 0.009(6) -0.031(7)
C31 0.076(8) 0.069(10) 0.050(6) 0.003(6) 0.014(6) 0.008(7)
C32 0.108(12) 0.055(9) 0.066(8) 0.008(7) -0.016(8) -0.041(8)
C33 0.025(3) 0.049(5) 0.016(3) -0.003(3) 0.001(2) -0.010(3)
C34 0.021(3) 0.026(4) 0.019(3) -0.001(2) 0.005(2) -0.002(2)
C35 0.020(3) 0.026(4) 0.017(2) 0.000(2) 0.005(2) 0.000(2)
C36 0.019(3) 0.037(4) 0.022(3) -0.004(3) 0.004(2) -0.002(3)
C37 0.019(3) 0.033(4) 0.031(3) -0.001(3) 0.000(2) -0.001(3)
C38 0.025(3) 0.041(5) 0.027(3) 0.005(3) -0.006(3) -0.007(3)
C39 0.026(3) 0.026(4) 0.019(3) 0.001(3) -0.001(2) 0.001(3)
C40 0.018(3) 0.069(6) 0.055(5) 0.012(4) -0.002(3) -0.015(4)
C41 0.043(7) 0.080(9) 0.069(8) 0.007(7) -0.004(6) -0.023(7)
C42 0.038(6) 0.074(11) 0.064(6) 0.014(6) 0.006(5) -0.019(7)
C43 0.030(6) 0.082(9) 0.099(12) 0.023(8) 0.014(7) -0.004(6)
C41X 0.044(17) 0.077(10) 0.066(17) 0.012(8) -0.008(14) -0.011(8)
C42X 0.040(15) 0.083(17) 0.054(9) 0.015(10) -0.010(8) 0.003(14)
C43X 0.014(8) 0.090(19) 0.051(10) 0.019(10) 0.003(7) -0.015(9)
C44 0.035(4) 0.028(4) 0.018(3) 0.000(3) -0.001(2) 0.000(3)
C45 0.032(3) 0.025(4) 0.015(2) 0.002(2) 0.004(2) 0.001(3)
C46 0.026(3) 0.040(5) 0.016(3) -0.003(3) 0.000(2) 0.003(3)
C47 0.025(3) 0.041(5) 0.027(3) 0.008(3) -0.003(3) -0.005(3)
C48 0.030(4) 0.049(6) 0.030(4) 0.004(4) 0.002(3) 0.005(4)
C49 0.031(4) 0.034(4) 0.032(4) -0.002(3) 0.002(3) 0.007(3)
C50 0.029(3) 0.040(5) 0.018(3) 0.002(3) 0.007(2) 0.004(3)
C51 0.025(4) 0.059(7) 0.074(7) -0.011(6) -0.008(4) 0.009(4)
C52 0.021(4) 0.069(10) 0.144(14) 0.003(9) -0.002(6) 0.005(5)
C53 0.064(8) 0.110(15) 0.091(11) 0.029(11) -0.010(8) 0.038(9)
C54 0.037(5) 0.084(12) 0.114(12) -0.031(10) 0.010(6) 0.017(6)
C55 0.030(3) 0.030(4) 0.020(3) -0.002(3) 0.009(2) 0.006(3)
C56 0.018(3) 0.032(4) 0.025(3) 0.003(3) 0.006(2) 0.003(3)
C57 0.017(2) 0.032(4) 0.021(3) 0.003(3) 0.004(2) -0.002(3)
C58 0.030(3) 0.043(5) 0.021(3) 0.008(3) 0.011(2) 0.005(3)
C59 0.037(4) 0.038(5) 0.030(4) 0.006(3) 0.013(3) 0.005(4)
C60 0.039(4) 0.029(4) 0.026(3) 0.002(3) 0.014(3) 0.005(3)
C61 0.023(3) 0.041(5) 0.020(3) -0.002(3) 0.006(2) 0.001(3)
C62 0.070(7) 0.029(5) 0.041(5) 0.006(4) 0.019(5) 0.011(5)
C63 0.136(13) 0.036(7) 0.046(6) 0.013(5) 0.036(7) 0.022(8)
C64 0.100(11) 0.032(7) 0.071(8) 0.003(6) 0.005(7) -0.025(6)
C65 0.090(9) 0.052(8) 0.065(7) 0.014(6) 0.031(7) 0.032(7)
C66 0.025(3) 0.044(5) 0.020(3) 0.001(3) 0.000(2) 0.009(3)
O7 0.044(3) 0.024(3) 0.043(3) 0.000(3) 0.006(3) -0.006(3)
C67 0.063(7) 0.059(8) 0.053(6) -0.009(6) 0.005(5) -0.021(6)
C68 0.048(5) 0.058(7) 0.040(5) 0.001(5) -0.011(4) -0.019(5)
O8 0.030(3) 0.039(3) 0.033(3) 0.008(3) -0.007(2) -0.010(3)
O9 0.025(2) 0.037(3) 0.032(3) 0.013(2) 0.006(2) -0.004(2)
C69 0.053(6) 0.051(7) 0.074(7) 0.030(6) 0.036(6) 0.009(5)
C70 0.044(5) 0.052(7) 0.068(7) -0.009(6) 0.032(5) -0.009(5)
O10 0.032(3) 0.034(3) 0.037(3) -0.002(3) 0.014(2) -0.012(3)
O11 0.041(3) 0.033(3) 0.033(3) -0.005(3) 0.004(2) 0.001(3)
C71 0.056(6) 0.045(6) 0.063(7) -0.016(5) 0.013(5) 0.022(5)
C72 0.034(4) 0.077(9) 0.051(5) -0.025(6) 0.018(4) 0.002(5)
O12 0.037(3) 0.037(4) 0.032(3) 0.006(3) 0.017(2) 0.004(3)
O13 0.025(2) 0.028(3) 0.035(3) -0.002(2) 0.001(2) 0.002(2)
C73 0.037(4) 0.042(6) 0.037(4) -0.001(4) -0.009(3) -0.006(4)
C74 0.033(4) 0.036(5) 0.044(5) 0.001(4) -0.010(3) 0.000(4)
O14 0.025(2) 0.032(3) 0.026(2) -0.002(2) 0.0019(18) 0.003(2)
N1 0.093(9) 0.18(2) 0.26(2) 0.052(18) 0.037(13) -0.036(11)
C75 0.076(7) 0.063(12) 0.228(19) -0.018(12) 0.063(11) -0.002(8)
C76 0.076(8) 0.059(11) 0.25(2) -0.013(13) 0.055(11) -0.009(8)

loop_
_atom_type_symbol
_atom_type_description
_atom_type_scat_dispersion_real
_atom_type_scat_dispersion_imag
_atom_type_scat_source
C C 0.0029 0.0015 'International Tables Vol C Tables 4.2.6.8 and 6.1.1.4'
H H 0.0000 0.0000 'International Tables Vol C Tables 4.2.6.8 and 6.1.1.4'
N N 0.0057 0.0030 'International Tables Vol C Tables 4.2.6.8 and 6.1.1.4'
O O 0.0099 0.0055 'International Tables Vol C Tables 4.2.6.8 and 6.1.1.4'
W W -0.6034 6.3255 'International Tables Vol C Tables 4.2.6.8 and 6.1.1.4'

loop_
_geom_angle_atom_site_label_1
_geom_angle_atom_site_label_2
_geom_angle_atom_site_label_3
_geom_angle
O1 W1 O9 91.4(2)
O1 W1 O8 167.5(3)
O9 W1 O8 94.0(2)
O1 W1 O2 88.0(3)
O9 W1 O2 164.2(3)
O8 W1 O2 89.9(2)
O1 W1 O10 102.3(3)
O9 W1 O10 78.0(3)
O8 W1 O10 89.9(3)
O2 W1 O10 86.7(3)
O1 W1 O7 89.3(3)
O9 W1 O7 90.2(3)
O8 W1 O7 79.4(3)
O2 W1 O7 105.6(3)
O10 W1 O7 163.5(3)
O4 W2 O12 166.5(3)
O4 W2 O11 87.9(3)
O12 W2 O11 79.9(3)
O4 W2 O13 90.9(2)
O12 W2 O13 94.8(3)
O11 W2 O13 90.1(3)
O4 W2 O5 86.5(2)
O12 W2 O5 91.2(2)
O11 W2 O5 105.7(3)
O13 W2 O5 163.8(3)
O4 W2 O14 102.7(3)
O12 W2 O14 90.4(3)
O11 W2 O14 164.3(2)
O13 W2 O14 78.3(2)
O5 W2 O14 86.7(2)
C1 O1 W1 163.7(5)
C12 O2 W1 139.2(5)
C23 O3 H3 129(9)
C34 O4 W2 160.4(5)
C45 O5 W2 137.6(4)
C56 O6 H6 113(8)
O1 C1 C6 120.1(7)
O1 C1 C2 117.7(6)
C6 C1 C2 122.1(7)
C3 C2 C1 117.6(7)
C3 C2 C66 125.4(6)
C1 C2 C66 116.9(6)
C2 C3 C4 121.9(7)
C2 C3 H3A 119.1
C4 C3 H3A 119.1
C5 C4 C3 118.4(8)
C5 C4 C7 119.3(8)
C3 C4 C7 122.3(8)
C6 C5 C4 121.8(8)
C6 C5 H5 119.1
C4 C5 H5 119.1
C5 C6 C1 118.1(8)
C5 C6 C11 123.2(7)
C1 C6 C11 118.6(8)
C9 C7 C10 110.2(10)
C9 C7 C8 109.1(10)
C10 C7 C8 108.2(10)
C9 C7 C4 110.9(8)
C10 C7 C4 107.6(9)
C8 C7 C4 110.9(8)
C7 C8 H8A 109.5
C7 C8 H8B 109.5
H8A C8 H8B 109.5
C7 C8 H8C 109.5
H8A C8 H8C 109.5
H8B C8 H8C 109.5
C7 C9 H9A 109.5
C7 C9 H9B 109.5
H9A C9 H9B 109.5
C7 C9 H9C 109.5
H9A C9 H9C 109.5
H9B C9 H9C 109.5
C7 C10 H10A 109.5
C7 C10 H10B 109.5
H10A C10 H10B 109.5
C7 C10 H10C 109.5
H10A C10 H10C 109.5
H10B C10 H10C 109.5
C6 C11 C13 109.2(8)
C6 C11 H11A 109.8
C13 C11 H11A 109.8
C6 C11 H11B 109.8
C13 C11 H11B 109.8
H11A C11 H11B 108.3
C17 C12 O2 120.0(9)
C17 C12 C13 122.3(8)
O2 C12 C13 117.7(9)
C14 C13 C12 117.5(11)
C14 C13 C11 118.5(10)
C12 C13 C11 123.9(8)
C15 C14 C13 122.2(11)
C15 C14 H14 118.9
C13 C14 H14 118.9
C14 C15 C16 117.7(9)
C14 C15 C18 120.1(12)
C16 C15 C18 122.1(12)
C15 C16 C17 121.9(11)
C15 C16 H16 119.0
C17 C16 H16 119.0
C12 C17 C16 118.5(10)
C12 C17 C22 123.8(8)
C16 C17 C22 117.7(10)
C19 C18 C20 112.8(13)
C20X C18 C15 114.1(18)
C19 C18 C15 112.1(10)
C20 C18 C15 109.3(10)
C20X C18 C21X 115.1(16)
C15 C18 C21X 105.0(14)
C20X C18 C19X 112.0(16)
C15 C18 C19X 108.3(15)
C21X C18 C19X 101.4(15)
C19 C18 C21 105.5(12)
C20 C18 C21 102.2(11)
C15 C18 C21 114.6(11)
C18 C19 H19A 109.5
C18 C19 H19B 109.5
H19A C19 H19B 109.5
C18 C19 H19C 109.5
H19A C19 H19C 109.5
H19B C19 H19C 109.5
C18 C20 H20A 109.5
C18 C20 H20B 109.5
H20A C20 H20B 109.5
C18 C20 H20C 109.5
H20A C20 H20C 109.5
H20B C20 H20C 109.5
C18 C21 H21A 109.5
C18 C21 H21B 109.5
H21A C21 H21B 109.5
C18 C21 H21C 109.5
H21A C21 H21C 109.5
H21B C21 H21C 109.5
C18 C19X H19D 109.5
C18 C19X H19E 109.5
H19D C19X H19E 109.5
C18 C19X H19F 109.5
H19D C19X H19F 109.5
H19E C19X H19F 109.5
C18 C20X H20D 109.5
C18 C20X H20E 109.5
H20D C20X H20E 109.5
C18 C20X H20F 109.5
H20D C20X H20F 109.5
H20E C20X H20F 109.5
C18 C21X H21D 109.5
C18 C21X H21E 109.5
H21D C21X H21E 109.5
C18 C21X H21F 109.5
H21D C21X H21F 109.5
H21E C21X H21F 109.5
C24 C22 C17 111.6(6)
C24 C22 H22A 109.3
C17 C22 H22A 109.3
C24 C22 H22B 109.3
C17 C22 H22B 109.3
H22A C22 H22B 108.0
O3 C23 C28 117.5(7)
O3 C23 C24 122.2(8)
C28 C23 C24 120.2(8)
C25 C24 C23 118.8(7)
C25 C24 C22 120.9(7)
C23 C24 C22 120.0(8)
C24 C25 C26 122.6(7)
C24 C25 H25 118.7
C26 C25 H25 118.7
C25 C26 C27 116.7(9)
C25 C26 C29 123.6(7)
C27 C26 C29 119.7(8)
C28 C27 C26 122.6(8)
C28 C27 H27 118.7
C26 C27 H27 118.7
C23 C28 C27 118.9(6)
C23 C28 C33 120.1(8)
C27 C28 C33 120.8(7)
C30 C29 C26 113.0(9)
C30 C29 C32 111.2(10)
C26 C29 C32 110.2(9)
C30 C29 C31 107.4(10)
C26 C29 C31 109.5(9)
C32 C29 C31 105.2(11)
C29 C30 H30A 109.5
C29 C30 H30B 109.5
H30A C30 H30B 109.5
C29 C30 H30C 109.5
H30A C30 H30C 109.5
H30B C30 H30C 109.5
C29 C31 H31A 109.5
C29 C31 H31B 109.5
H31A C31 H31B 109.5
C29 C31 H31C 109.5
H31A C31 H31C 109.5
H31B C31 H31C 109.5
C29 C32 H32A 109.5
C29 C32 H32B 109.5
H32A C32 H32B 109.5
C29 C32 H32C 109.5
H32A C32 H32C 109.5
H32B C32 H32C 109.5
C28 C33 C35 117.9(6)
C28 C33 H33A 107.8
C35 C33 H33A 107.8
C28 C33 H33B 107.8
C35 C33 H33B 107.8
H33A C33 H33B 107.2
O4 C34 C35 117.5(6)
O4 C34 C39 118.7(6)
C35 C34 C39 123.7(6)
C34 C35 C36 117.6(6)
C34 C35 C33 116.1(6)
C36 C35 C33 126.2(6)
C37 C36 C35 120.8(7)
C37 C36 H36 119.6
C35 C36 H36 119.6
C38 C37 C36 118.8(7)
C38 C37 C40 120.6(7)
C36 C37 C40 120.5(7)
C37 C38 C39 122.8(7)
C37 C38 H38 118.6
C39 C38 H38 118.6
C38 C39 C34 116.1(6)
C38 C39 C44 124.2(6)
C34 C39 C44 119.6(7)
C42 C40 C43 112.4(11)
C42X C40 C43X 112.2(11)
C42 C40 C37 114.8(8)
C42X C40 C37 103.2(15)
C43 C40 C37 107.4(9)
C43X C40 C37 118.1(12)
C42 C40 C41 107.9(11)
C43 C40 C41 105.4(12)
C37 C40 C41 108.4(9)
C42X C40 C41X 107.7(11)
C43X C40 C41X 105.4(12)
C37 C40 C41X 109.8(15)
C40 C41 H41A 109.5
C40 C41 H41B 109.5
H41A C41 H41B 109.5
C40 C41 H41C 109.5
H41A C41 H41C 109.5
H41B C41 H41C 109.5
C40 C42 H42A 109.5
C40 C42 H42B 109.5
H42A C42 H42B 109.5
C40 C42 H42C 109.5
H42A C42 H42C 109.5
H42B C42 H42C 109.5
C40 C43 H43A 109.5
C40 C43 H43B 109.5
H43A C43 H43B 109.5
C40 C43 H43C 109.5
H43A C43 H43C 109.5
H43B C43 H43C 109.5
C40 C41X H41D 109.5
C40 C41X H41E 109.5
H41D C41X H41E 109.5
C40 C41X H41F 109.5
H41D C41X H41F 109.5
H41E C41X H41F 109.5
C40 C42X H42D 109.5
C40 C42X H42E 109.5
H42D C42X H42E 109.5
C40 C42X H42F 109.5
H42D C42X H42F 109.5
H42E C42X H42F 109.5
C40 C43X H43D 109.5
C40 C43X H43E 109.5
H43D C43X H43E 109.5
C40 C43X H43F 109.5
H43D C43X H43F 109.5
H43E C43X H43F 109.5
C39 C44 C46 111.0(6)
C39 C44 H44A 109.4
C46 C44 H44A 109.4
C39 C44 H44B 109.4
C46 C44 H44B 109.4
H44A C44 H44B 108.0
O5 C45 C46 120.3(7)
O5 C45 C50 119.1(7)
C46 C45 C50 120.6(7)
C45 C46 C47 117.8(8)
C45 C46 C44 123.6(7)
C47 C46 C44 118.5(7)
C48 C47 C46 123.0(8)
C48 C47 H47 118.5
C46 C47 H47 118.5
C49 C48 C47 116.2(8)
C49 C48 C51 122.7(10)
C47 C48 C51 121.1(9)
C48 C49 C50 124.8(9)
C48 C49 H49 117.6
C50 C49 H49 117.6
C49 C50 C45 117.5(8)
C49 C50 C55 120.5(8)
C45 C50 C55 121.9(7)
C54 C51 C48 109.4(9)
C54 C51 C52 110.6(12)
C48 C51 C52 113.0(11)
C54 C51 C53 111.3(14)
C48 C51 C53 106.6(10)
C52 C51 C53 105.8(12)
C51 C52 H52A 109.5
C51 C52 H52B 109.5
H52A C52 H52B 109.5
C51 C52 H52C 109.5
H52A C52 H52C 109.5
H52B C52 H52C 109.5
C51 C53 H53A 109.5
C51 C53 H53B 109.5
H53A C53 H53B 109.5
C51 C53 H53C 109.5
H53A C53 H53C 109.5
H53B C53 H53C 109.5
C51 C54 H54A 109.5
C51 C54 H54B 109.5
H54A C54 H54B 109.5
C51 C54 H54C 109.5
H54A C54 H54C 109.5
H54B C54 H54C 109.5
C50 C55 C57 113.1(6)
C50 C55 H55A 109.0
C57 C55 H55A 109.0
C50 C55 H55B 109.0
C57 C55 H55B 109.0
H55A C55 H55B 107.8
O6 C56 C61 117.7(7)
O6 C56 C57 121.6(7)
C61 C56 C57 120.8(8)
C58 C57 C56 118.4(7)
C58 C57 C55 120.6(6)
C56 C57 C55 121.0(7)
C57 C58 C59 122.3(7)
C57 C58 H58 118.9
C59 C58 H58 118.9
C60 C59 C58 117.2(9)
C60 C59 C62 118.6(8)
C58 C59 C62 124.3(8)
C61 C60 C59 122.2(8)
C61 C60 H60 118.9
C59 C60 H60 118.9
C60 C61 C56 119.3(7)
C60 C61 C66 121.0(7)
C56 C61 C66 119.6(8)
C59 C62 C65 111.9(10)
C59 C62 C63 114.6(9)
C65 C62 C63 111.2(10)
C59 C62 C64 110.6(9)
C65 C62 C64 103.4(11)
C63 C62 C64 104.4(11)
C62 C63 H63A 109.5
C62 C63 H63B 109.5
H63A C63 H63B 109.5
C62 C63 H63C 109.5
H63A C63 H63C 109.5
H63B C63 H63C 109.5
C62 C64 H64A 109.5
C62 C64 H64B 109.5
H64A C64 H64B 109.5
C62 C64 H64C 109.5
H64A C64 H64C 109.5
H64B C64 H64C 109.5
C62 C65 H65A 109.5
C62 C65 H65B 109.5
H65A C65 H65B 109.5
C62 C65 H65C 109.5
H65A C65 H65C 109.5
H65B C65 H65C 109.5
C2 C66 C61 115.1(6)
C2 C66 H66A 108.5
C61 C66 H66A 108.5
C2 C66 H66B 108.5
C61 C66 H66B 108.5
H66A C66 H66B 107.5
C67 O7 W1 116.4(7)
O7 C67 C68 107.1(10)
O7 C67 H67A 110.3
C68 C67 H67A 110.3
O7 C67 H67B 110.3
C68 C67 H67B 110.3
H67A C67 H67B 108.5
O8 C68 C67 106.8(8)
O8 C68 H68A 110.4
C67 C68 H68A 110.4
O8 C68 H68B 110.4
C67 C68 H68B 110.4
H68A C68 H68B 108.6
C68 O8 W1 119.9(6)
C69 O9 W1 121.9(6)
O9 C69 C70 108.5(8)
O9 C69 H69A 110.0
C70 C69 H69A 110.0
O9 C69 H69B 110.0
C70 C69 H69B 110.0
H69A C69 H69B 108.4
O10 C70 C69 105.3(9)
O10 C70 H70A 110.7
C69 C70 H70A 110.7
O10 C70 H70B 110.7
C69 C70 H70B 110.7
H70A C70 H70B 108.8
C70 O10 W1 120.6(7)
C71 O11 W2 117.1(7)
O11 C71 C72 109.8(9)
O11 C71 H71A 109.7
C72 C71 H71A 109.7
O11 C71 H71B 109.7
C72 C71 H71B 109.7
H71A C71 H71B 108.2
O12 C72 C71 106.9(8)
O12 C72 H72A 110.3
C71 C72 H72A 110.3
O12 C72 H72B 110.3
C71 C72 H72B 110.3
H72A C72 H72B 108.6
C72 O12 W2 119.9(6)
C73 O13 W2 119.6(6)
O13 C73 C74 106.9(7)
O13 C73 H73A 110.3
C74 C73 H73A 110.3
O13 C73 H73B 110.3
C74 C73 H73B 110.3
H73A C73 H73B 108.6
O14 C74 C73 106.7(7)
O14 C74 H74A 110.4
C73 C74 H74A 110.4
O14 C74 H74B 110.4
C73 C74 H74B 110.4
H74A C74 H74B 108.6
C74 O14 W2 116.9(6)
N1 C75 C76 172(3)
C75 C76 H76A 109.5
C75 C76 H76B 109.5
H76A C76 H76B 109.5
C75 C76 H76C 109.5
H76A C76 H76C 109.5
H76B C76 H76C 109.5

loop_
_geom_bond_atom_site_label_1
_geom_bond_atom_site_label_2
_geom_bond_distance
W1 O1 1.847(6)
W1 O9 1.890(5)
W1 O8 1.904(5)
W1 O2 1.913(6)
W1 O10 1.914(7)
W1 O7 1.922(7)
W2 O4 1.855(5)
W2 O12 1.889(5)
W2 O11 1.894(7)
W2 O13 1.916(6)
W2 O5 1.922(5)
W2 O14 1.948(6)
O1 C1 1.370(9)
O2 C12 1.397(9)
O3 C23 1.350(11)
O3 H3 0.84(2)
O4 C34 1.353(8)
O5 C45 1.374(9)
O6 C56 1.379(10)
O6 H6 0.83(2)
C1 C6 1.381(10)
C1 C2 1.404(10)
C2 C3 1.371(9)
C2 C66 1.514(10)
C3 C4 1.393(11)
C3 H3A 0.9500
C4 C5 1.384(13)
C4 C7 1.544(12)
C5 C6 1.380(12)
C5 H5 0.9500
C6 C11 1.523(12)
C7 C9 1.503(15)
C7 C10 1.530(13)
C7 C8 1.531(13)
C8 H8A 0.9800
C8 H8B 0.9800
C8 H8C 0.9800
C9 H9A 0.9800
C9 H9B 0.9800
C9 H9C 0.9800
C10 H10A 0.9800
C10 H10B 0.9800
C10 H10C 0.9800
C11 C13 1.535(17)
C11 H11A 0.9900
C11 H11B 0.9900
C12 C17 1.355(15)
C12 C13 1.405(15)
C13 C14 1.400(12)
C14 C15 1.386(19)
C14 H14 0.9500
C15 C16 1.386(18)
C15 C18 1.532(13)
C16 C17 1.409(12)
C16 H16 0.9500
C17 C22 1.522(15)
C18 C20X 1.454(19)
C18 C19 1.496(14)
C18 C20 1.508(16)
C18 C21X 1.546(15)
C18 C19X 1.571(16)
C18 C21 1.581(14)
C19 H19A 0.9800
C19 H19B 0.9800
C19 H19C 0.9800
C20 H20A 0.9800
C20 H20B 0.9800
C20 H20C 0.9800
C21 H21A 0.9800
C21 H21B 0.9800
C21 H21C 0.9800
C19X H19D 0.9800
C19X H19E 0.9800
C19X H19F 0.9800
C20X H20D 0.9800
C20X H20E 0.9800
C20X H20F 0.9800
C21X H21D 0.9800
C21X H21E 0.9800
C21X H21F 0.9800
C22 C24 1.510(12)
C22 H22A 0.9900
C22 H22B 0.9900
C23 C28 1.385(11)
C23 C24 1.406(10)
C24 C25 1.386(13)
C25 C26 1.389(12)
C25 H25 0.9500
C26 C27 1.397(10)
C26 C29 1.532(14)
C27 C28 1.392(13)
C27 H27 0.9500
C28 C33 1.508(10)
C29 C30 1.475(14)
C29 C32 1.532(15)
C29 C31 1.558(17)
C30 H30A 0.9800
C30 H30B 0.9800
C30 H30C 0.9800
C31 H31A 0.9800
C31 H31B 0.9800
C31 H31C 0.9800
C32 H32A 0.9800
C32 H32B 0.9800
C32 H32C 0.9800
C33 C35 1.523(9)
C33 H33A 0.9900
C33 H33B 0.9900
C34 C35 1.388(9)
C34 C39 1.393(9)
C35 C36 1.397(9)
C36 C37 1.394(9)
C36 H36 0.9500
C37 C38 1.381(11)
C37 C40 1.549(11)
C38 C39 1.391(11)
C38 H38 0.9500
C39 C44 1.500(10)
C40 C42 1.458(17)
C40 C42X 1.459(17)
C40 C43 1.506(14)
C40 C43X 1.506(14)
C40 C41 1.551(15)
C40 C41X 1.552(15)
C41 H41A 0.9800
C41 H41B 0.9800
C41 H41C 0.9800
C42 H42A 0.9800
C42 H42B 0.9800
C42 H42C 0.9800
C43 H43A 0.9800
C43 H43B 0.9800
C43 H43C 0.9800
C41X H41D 0.9800
C41X H41E 0.9800
C41X H41F 0.9800
C42X H42D 0.9800
C42X H42E 0.9800
C42X H42F 0.9800
C43X H43D 0.9800
C43X H43E 0.9800
C43X H43F 0.9800
C44 C46 1.527(12)
C44 H44A 0.9900
C44 H44B 0.9900
C45 C46 1.397(11)
C45 C50 1.409(12)
C46 C47 1.418(11)
C47 C48 1.385(14)
C47 H47 0.9500
C48 C49 1.372(13)
C48 C51 1.527(13)
C49 C50 1.388(11)
C49 H49 0.9500
C50 C55 1.506(11)
C51 C54 1.525(18)
C51 C52 1.530(17)
C51 C53 1.54(2)
C52 H52A 0.9800
C52 H52B 0.9800
C52 H52C 0.9800
C53 H53A 0.9800
C53 H53B 0.9800
C53 H53C 0.9800
C54 H54A 0.9800
C54 H54B 0.9800
C54 H54C 0.9800
C55 C57 1.516(11)
C55 H55A 0.9900
C55 H55B 0.9900
C56 C61 1.383(11)
C56 C57 1.400(9)
C57 C58 1.383(12)
C58 C59 1.401(13)
C58 H58 0.9500
C59 C60 1.388(11)
C59 C62 1.510(14)
C60 C61 1.382(12)
C60 H60 0.9500
C61 C66 1.518(10)
C62 C65 1.511(16)
C62 C63 1.513(14)
C62 C64 1.589(17)
C63 H63A 0.9800
C63 H63B 0.9800
C63 H63C 0.9800
C64 H64A 0.9800
C64 H64B 0.9800
C64 H64C 0.9800
C65 H65A 0.9800
C65 H65B 0.9800
C65 H65C 0.9800
C66 H66A 0.9900
C66 H66B 0.9900
O7 C67 1.413(13)
C67 C68 1.509(18)
C67 H67A 0.9900
C67 H67B 0.9900
C68 O8 1.417(13)
C68 H68A 0.9900
C68 H68B 0.9900
O9 C69 1.389(14)
C69 C70 1.512(17)
C69 H69A 0.9900
C69 H69B 0.9900
C70 O10 1.424(10)
C70 H70A 0.9900
C70 H70B 0.9900
O11 C71 1.425(12)
C71 C72 1.460(18)
C71 H71A 0.9900
C71 H71B 0.9900
C72 O12 1.448(13)
C72 H72A 0.9900
C72 H72B 0.9900
O13 C73 1.419(11)
C73 C74 1.477(14)
C73 H73A 0.9900
C73 H73B 0.9900
C74 O14 1.425(9)
C74 H74A 0.9900
C74 H74B 0.9900
N1 C75 1.09(3)
C75 C76 1.48(3)
C76 H76A 0.9800
C76 H76B 0.9800
C76 H76C 0.9800

loop_
_geom_hbond_atom_site_label_D
_geom_hbond_atom_site_label_H
_geom_hbond_atom_site_label_A
_geom_hbond_distance_DH
_geom_hbond_distance_HA
_geom_hbond_distance_DA
_geom_hbond_angle_DHA
O3 H3 O10 0.84(2) 2.02(4) 2.798(9) 155(9)
O6 H6 O14 0.83(2) 1.99(4) 2.738(8) 149(7)

loop_
_geom_torsion_atom_site_label_1
_geom_torsion_atom_site_label_2
_geom_torsion_atom_site_label_3
_geom_torsion_atom_site_label_4
_geom_torsion
O9 W1 O1 C1 -131(2)
O8 W1 O1 C1 -16(3)
O2 W1 O1 C1 65(2)
O10 W1 O1 C1 151(2)
O7 W1 O1 C1 -41(2)
O12 W2 O4 C34 5(2)
O11 W2 O4 C34 -19.9(16)
O13 W2 O4 C34 -110.0(16)
O5 W2 O4 C34 86.0(16)
O14 W2 O4 C34 171.8(15)
W1 O1 C1 C6 -32(3)
W1 O1 C1 C2 151.5(19)
O1 C1 C2 C3 174.5(8)
C6 C1 C2 C3 -2.3(14)
O1 C1 C2 C66 -4.6(12)
C6 C1 C2 C66 178.6(9)
C1 C2 C3 C4 1.6(14)
C66 C2 C3 C4 -179.4(9)
C2 C3 C4 C5 0.1(15)
C2 C3 C4 C7 -178.4(9)
C3 C4 C5 C6 -1.3(16)
C7 C4 C5 C6 177.2(10)
C4 C5 C6 C1 0.7(16)
C4 C5 C6 C11 -175.6(10)
O1 C1 C6 C5 -175.5(9)
C2 C1 C6 C5 1.2(15)
O1 C1 C6 C11 0.9(14)
C2 C1 C6 C11 177.6(9)
C5 C4 C7 C9 52.7(14)
C3 C4 C7 C9 -128.8(11)
C5 C4 C7 C10 -67.8(13)
C3 C4 C7 C10 110.7(12)
C5 C4 C7 C8 174.0(11)
C3 C4 C7 C8 -7.5(15)
C5 C6 C11 C13 99.2(12)
C1 C6 C11 C13 -77.0(11)
W1 O2 C12 C17 110.8(10)
W1 O2 C12 C13 -71.6(11)
C17 C12 C13 C14 -0.1(11)
O2 C12 C13 C14 -177.7(6)
C17 C12 C13 C11 -175.5(7)
O2 C12 C13 C11 6.9(11)
C6 C11 C13 C14 -77.6(9)
C6 C11 C13 C12 97.8(9)
C12 C13 C14 C15 -1.4(12)
C11 C13 C14 C15 174.3(8)
C13 C14 C15 C16 1.9(13)
C13 C14 C15 C18 -175.9(8)
C14 C15 C16 C17 -1.0(13)
C18 C15 C16 C17 176.8(8)
O2 C12 C17 C16 178.5(6)
C13 C12 C17 C16 0.9(11)
O2 C12 C17 C22 -4.2(11)
C13 C12 C17 C22 178.2(7)
C15 C16 C17 C12 -0.4(12)
C15 C16 C17 C22 -177.8(7)
C14 C15 C18 C20X 59.6(18)
C16 C15 C18 C20X -118.1(17)
C14 C15 C18 C19 -121.6(13)
C16 C15 C18 C19 60.6(15)
C14 C15 C18 C20 112.6(13)
C16 C15 C18 C20 -65.1(15)
C14 C15 C18 C21X -67.3(15)
C16 C15 C18 C21X 115.0(14)
C14 C15 C18 C19X -174.9(14)
C16 C15 C18 C19X 7.3(16)
C14 C15 C18 C21 -1.4(15)
C16 C15 C18 C21 -179.1(11)
C12 C17 C22 C24 -134.6(8)
C16 C17 C22 C24 42.7(9)
O3 C23 C24 C25 -178.8(8)
C28 C23 C24 C25 3.0(12)
O3 C23 C24 C22 6.4(12)
C28 C23 C24 C22 -171.7(7)
C17 C22 C24 C25 -107.6(9)
C17 C22 C24 C23 67.1(10)
C23 C24 C25 C26 -1.1(13)
C22 C24 C25 C26 173.6(8)
C24 C25 C26 C27 -1.0(13)
C24 C25 C26 C29 179.1(8)
C25 C26 C27 C28 1.4(12)
C29 C26 C27 C28 -178.8(8)
O3 C23 C28 C27 179.0(7)
C24 C23 C28 C27 -2.7(11)
O3 C23 C28 C33 3.4(11)
C24 C23 C28 C33 -178.3(7)
C26 C27 C28 C23 0.5(12)
C26 C27 C28 C33 176.1(7)
C25 C26 C29 C30 0.4(14)
C27 C26 C29 C30 -179.4(10)
C25 C26 C29 C32 125.5(11)
C27 C26 C29 C32 -54.4(13)
C25 C26 C29 C31 -119.3(10)
C27 C26 C29 C31 60.9(11)
C23 C28 C33 C35 -120.5(9)
C27 C28 C33 C35 64.0(11)
W2 O4 C34 C35 129.4(13)
W2 O4 C34 C39 -54.3(19)
O4 C34 C35 C36 174.8(7)
C39 C34 C35 C36 -1.3(12)
O4 C34 C35 C33 -7.0(11)
C39 C34 C35 C33 176.9(8)
C28 C33 C35 C34 177.7(8)
C28 C33 C35 C36 -4.3(13)
C34 C35 C36 C37 -1.1(12)
C33 C35 C36 C37 -179.1(8)
C35 C36 C37 C38 3.9(13)
C35 C36 C37 C40 -179.5(8)
C36 C37 C38 C39 -4.6(14)
C40 C37 C38 C39 178.8(9)
C37 C38 C39 C34 2.3(13)
C37 C38 C39 C44 -175.7(9)
O4 C34 C39 C38 -175.4(8)
C35 C34 C39 C38 0.7(12)
O4 C34 C39 C44 2.8(11)
C35 C34 C39 C44 178.9(7)
C38 C37 C40 C42 168.4(11)
C36 C37 C40 C42 -8.2(14)
C38 C37 C40 C42X -137.9(15)
C36 C37 C40 C42X 45.6(16)
C38 C37 C40 C43 -65.8(14)
C36 C37 C40 C43 117.7(12)
C38 C37 C40 C43X -13.4(19)
C36 C37 C40 C43X 170.1(16)
C38 C37 C40 C41 47.7(13)
C36 C37 C40 C41 -128.9(11)
C38 C37 C40 C41X 107.4(16)
C36 C37 C40 C41X -69.1(16)
C38 C39 C44 C46 104.4(9)
C34 C39 C44 C46 -73.6(9)
W2 O5 C45 C46 -69.4(10)
W2 O5 C45 C50 111.8(8)
O5 C45 C46 C47 -176.1(6)
C50 C45 C46 C47 2.6(10)
O5 C45 C46 C44 6.8(10)
C50 C45 C46 C44 -174.4(6)
C39 C44 C46 C45 96.9(8)
C39 C44 C46 C47 -80.2(8)
C45 C46 C47 C48 0.1(11)
C44 C46 C47 C48 177.3(7)
C46 C47 C48 C49 -2.2(13)
C46 C47 C48 C51 177.4(8)
C47 C48 C49 C50 1.6(13)
C51 C48 C49 C50 -178.0(9)
C48 C49 C50 C45 1.0(12)
C48 C49 C50 C55 -178.8(7)
O5 C45 C50 C49 175.6(6)
C46 C45 C50 C49 -3.2(10)
O5 C45 C50 C55 -4.6(10)
C46 C45 C50 C55 176.6(6)
C49 C48 C51 C54 -52.9(15)
C47 C48 C51 C54 127.5(12)
C49 C48 C51 C52 -176.6(11)
C47 C48 C51 C52 3.8(16)
C49 C48 C51 C53 67.6(14)
C47 C48 C51 C53 -112.0(13)
C49 C50 C55 C57 46.6(9)
C45 C50 C55 C57 -133.2(7)
O6 C56 C57 C58 178.8(7)
C61 C56 C57 C58 -0.8(10)
O6 C56 C57 C55 -0.7(10)
C61 C56 C57 C55 179.7(6)
C50 C55 C57 C58 -108.3(8)
C50 C55 C57 C56 71.1(8)
C56 C57 C58 C59 1.2(11)
C55 C57 C58 C59 -179.3(7)
C57 C58 C59 C60 -0.6(12)
C57 C58 C59 C62 179.0(9)
C58 C59 C60 C61 -0.4(13)
C62 C59 C60 C61 179.9(8)
C59 C60 C61 C56 0.8(12)
C59 C60 C61 C66 177.3(7)
O6 C56 C61 C60 -179.8(7)
C57 C56 C61 C60 -0.2(11)
O6 C56 C61 C66 3.6(10)
C57 C56 C61 C66 -176.7(6)
C60 C59 C62 C65 -55.9(13)
C58 C59 C62 C65 124.5(11)
C60 C59 C62 C63 176.4(11)
C58 C59 C62 C63 -3.2(16)
C60 C59 C62 C64 58.7(12)
C58 C59 C62 C64 -120.9(11)
C3 C2 C66 C61 -1.5(13)
C1 C2 C66 C61 177.6(8)
C60 C61 C66 C2 72.8(10)
C56 C61 C66 C2 -110.7(9)
W1 O7 C67 C68 -34.8(12)
O7 C67 C68 O8 30.8(12)
C67 C68 O8 W1 -16.8(11)
O1 W1 O9 C69 -98.6(8)
O8 W1 O9 C69 92.7(8)
O2 W1 O9 C69 -11.1(13)
O10 W1 O9 C69 3.7(8)
O7 W1 O9 C69 172.1(8)
W1 O9 C69 C70 -17.3(13)
O9 C69 C70 O10 23.8(13)
C69 C70 O10 W1 -24.2(12)
O4 W2 O11 C71 -168.4(7)
O12 W2 O11 C71 17.4(7)
O13 W2 O11 C71 -77.5(7)
O5 W2 O11 C71 105.8(7)
O14 W2 O11 C71 -35.3(13)
W2 O11 C71 C72 -28.4(11)
O11 C71 C72 O12 23.7(12)
C71 C72 O12 W2 -11.7(11)
O4 W2 O12 C72 -28.1(15)
O11 W2 O12 C72 -2.4(7)
O13 W2 O12 C72 86.9(7)
O5 W2 O12 C72 -108.1(7)
O14 W2 O12 C72 165.2(7)
W2 O13 C73 C74 -25.5(10)
O13 C73 C74 O14 34.9(10)
C73 C74 O14 W2 -33.4(10)

loop_
_platon_squeeze_void_nr
_platon_squeeze_void_average_x
_platon_squeeze_void_average_y
_platon_squeeze_void_average_z
_platon_squeeze_void_volume
_platon_squeeze_void_count_electrons
_platon_squeeze_void_content
1 0.500 -0.107 0.250 283 48 ' '
2 0.500 0.107 0.750 283 48 ' '
3 0.000 0.393 0.250 283 48 ' '
4 0.449 0.244 0.340 9 1 ' '
5 0.551 0.244 0.160 9 1 ' '
6 0.051 0.255 0.660 9 1 ' '
7 0.949 0.255 0.840 9 1 ' '
8 0.000 0.607 0.750 283 48 ' '
9 0.051 0.744 0.160 9 1 ' '
10 0.949 0.744 0.340 9 1 ' '
11 0.449 0.755 0.840 9 1 ' '
12 0.551 0.755 0.660 9 1 ' '
